data_4022316
loop_
_publ_author_name
'Jos\'e M. Lassaletta'
'Juan V\'azquez'
'Auxiliadora Prieto'
'Rosario Fern\'andez'
'Gerhard Raabe'
'Dieter Enders'

_publ_section_title
;
 Asymmetric Synthesis of Succinic Semialdehyde Derivatives
;
_journal_name_full 'Journal of Organic Chemistry'
_journal_page_first 2698
_journal_page_last 2703
_journal_paper_doi 10.1021/jo026557+
_journal_volume 68
_journal_year 2003
_chemical_formula_sum 'C28 H36 N2 O5'
_chemical_formula_weight 480.61
_space_group_IT_number 4
_symmetry_cell_setting monoclinic
_symmetry_space_group_name_Hall 'P 2yb'
_symmetry_space_group_name_H-M 'P 1 21 1'
_audit_creation_date 02-09-27
_audit_creation_method Xtal3.7
_cell_angle_alpha 90.00000
_cell_angle_beta 98.120(10)
_cell_angle_gamma 90.00000
_cell_formula_units_Z 2
_cell_length_a 7.3600(10)
_cell_length_b 8.0568(7)
_cell_length_c 22.125(4)
_cell_measurement_reflns_used 25
_cell_measurement_temperature 293
_cell_volume 1298.8(3)
_computing_data_reduction 'xtal DIFDAT SORTRF ADDREF'
_computing_molecular_graphics xtal
_computing_publication_material 'xtal BONDLA CIFIO'
_computing_structure_refinement 'xtal CRYLSQ'
_computing_structure_solution xtal
_diffrn_measurement_device_type CAD4
_diffrn_measurement_method
;
\w/2\q
;
_diffrn_radiation_type
;
Cu K\a
;
_diffrn_radiation_wavelength 1.54179
_diffrn_reflns_av_R_equivalents .037
_diffrn_reflns_limit_h_max 9
_diffrn_reflns_limit_h_min -8
_diffrn_reflns_limit_k_max 10
_diffrn_reflns_limit_k_min -10
_diffrn_reflns_limit_l_max 27
_diffrn_reflns_limit_l_min -27
_diffrn_reflns_number 5662
_diffrn_reflns_theta_max 74.95
_diffrn_standards_interval_count 400
_diffrn_standards_number 3
_exptl_absorpt_coefficient_mu .679
_exptl_absorpt_correction_type none
_exptl_crystal_colour
;
colourless
;
_exptl_crystal_density_diffrn 1.229
_exptl_crystal_description
;
irregular
;
_exptl_crystal_size_max 0.40
_exptl_crystal_size_mid 0.40
_exptl_crystal_size_min 0.30
_refine_diff_density_max .528
_refine_diff_density_min -.585
_refine_ls_extinction_coef .00000
_refine_ls_goodness_of_fit_ref 1.479
_refine_ls_number_parameters 316
_refine_ls_number_reflns 3738
_refine_ls_R_factor_gt .063
_refine_ls_structure_factor_coef F
_refine_ls_weighting_scheme sigma
_refine_ls_wR_factor_ref .063
_reflns_Friedel_coverage .821
_reflns_number_gt 3740
_reflns_number_total 5172
_reflns_threshold_expression 'I    > 2.00 sig(I   )'
_cod_data_source_file jo026557+.cif
_cod_data_source_block (S,R)-3c
_cod_original_sg_symbol_Hall p_2y1
_cod_original_sg_symbol_H-M 'P 21'
_cod_database_code 4022316

loop_
_symmetry_equiv_pos_as_xyz
+x,+y,+z
-x,1/2+y,-z

loop_
_atom_site_label
_atom_site_fract_x
_atom_site_fract_y
_atom_site_fract_z
_atom_site_U_iso_or_equiv
_atom_site_adp_type
_atom_site_occupancy
O1 .6412(3) .4515(11) .10786(11) .0260(13) Uani 1.00000
C6 1.0052(5) .9454(12) .08320(18) .030(2) Uani 1.00000
C8 .9354(5) .4659(12) .17309(16) .0231(18) Uani 1.00000
C5 .9066(6) .9662(12) .02514(18) .034(2) Uani 1.00000
C13 1.1010(5) .4574(12) .14999(16) .0259(19) Uani 1.00000
C2 .8271(5) .7000(12) .09817(17) .0226(18) Uani 1.00000
C17 .5456(5) .9253(13) .15993(19) .032(2) Uani 1.00000
C3 .7310(5) .7204(12) .03973(18) .030(2) Uani 1.00000
O5 .8044(4) .3435(12) .36271(13) .0422(17) Uani 1.00000
C4 .7682(5) .8543(13) .00301(16) .031(2) Uani 1.00000
N2 .8473(4) .7113(11) .28001(14) .0262(16) Uani 1.00000
C18 .6713(6) .9332(12) .22121(19) .034(2) Uani 1.00000
N1 .7568(4) .7692(12) .22584(14) .0268(16) Uani 1.00000
C7 .9644(5) .8130(13) .11883(17) .029(2) Uani 1.00000
C9 .9167(5) .3665(12) .22285(17) .029(2) Uani 1.00000
C20 1.0190(6) .7519(12) .38010(17) .033(2) Uani 1.00000
C15 .6540(5) .6465(12) .18667(17) .0251(19) Uani 1.00000
C14 .7177(6) .3266(13) .07297(18) .035(2) Uani 1.00000
C12 1.2448(5) .3553(12) .17628(18) .031(2) Uani 1.00000
C16 .4870(5) .7416(12) .15554(18) .031(2) Uani 1.00000
C19 .9052(6) .8105(12) .32265(17) .032(2) Uani 1.00000
O6 .6982(5) .5677(12) .40576(17) .063(2) Uani 1.00000
C1 .7719(5) .5643(12) .14068(16) .0226(18) Uani 1.00000
O4 1.2543(4) .4045(12) .43931(13) .050(2) Uani 1.00000
C24 .8191(7) .4970(12) .38590(19) .036(2) Uani 1.00000
C11 1.2227(5) .2592(12) .22656(18) .033(2) Uani 1.00000
C23 1.3658(7) .3555(13) .4964(2) .070(4) Uani 1.00000
C10 1.0571(6) .2663(12) .25023(18) .034(2) Uani 1.00000
C21 1.0112(6) .5608(12) .38609(19) .036(2) Uani 1.00000
C22 1.1190(7) .5115(12) .4469(2) .046(3) Uani 1.00000
O3 1.0914(6) .5609(12) .49526(15) .076(3) Uani 1.00000
C25 1.2222(7) .8102(13) .3831(2) .056(3) Uani 1.00000
C28 .6337(8) .2611(12) .3660(3) .067(4) Uani 1.00000
C26 1.2328(8) .9990(14) .3967(3) .082(4) Uani 1.00000
C27 1.3024(7) .7683(14) .3253(3) .087(5) Uani 1.00000
H15 .60979 .54276 .20932 .03800 Uani 1.00000
H5 .93035 1.06001 .00000 .03600 Uani 1.00000
H7 1.02522 .80129 .15556 .04200 Uani 1.00000
H16B .43636 .72985 .11272 .04700 Uani 1.00000
H6 1.10629 1.04036 .09397 .04500 Uani 1.00000
H27A 1.31845 .66912 .32290 .12900 Uani 1.00000
H20 .97104 .80974 .41111 .04900 Uani 1.00000
H19 .89095 .92928 .31957 .04800 Uani 1.00000
H14A .62551 .28981 .04470 .05000 Uani 1.00000
H17B .59589 .96732 .12222 .04700 Uani 1.00000
H3 .63148 .63159 .02471 .04500 Uani 1.00000
H9 .80331 .37431 .24447 .04500 Uani 1.00000
H17A .44340 .98045 .16909 .04700 Uani 1.00000
H13 1.12327 .51027 .11344 .03900 Uani 1.00000
H18B .76759 1.02520 .22624 .03600 Uani 1.00000
H10 1.02682 .20615 .29070 .05100 Uani 1.00000
H14B .78217 .37968 .04600 .05000 Uani 1.00000
H16a .38812 .72913 .17796 .04600 Uani 1.00000
H18a .59859 .92428 .25818 .03600 Uani 1.00000
H21 1.07944 .50201 .34959 .05400 Uani 1.00000
H12 1.36840 .36295 .15482 .04500 Uani 1.00000
H25 1.29411 .75547 .42564 .08400 Uani 1.00000
H4 .69010 .84113 -.04250 .04700 Uani 1.00000
H11 1.32210 .17746 .24546 .04800 Uani 1.00000
H23b 1.27239 .27790 .51111 .10500 Uani 1.00000
H14c .80147 .23353 .10000 .10500 Uani 1.00000
H23a 1.46079 .46628 .50000 .10500 Uani 1.00000
H26a 1.13400 1.08531 .36684 .12400 Uani 1.00000
H27b 1.45557 .81684 .33334 .12900 Uani 1.00000
H26c 1.36199 1.03723 .39425 .12400 Uani 1.00000
H26b 1.19981 1.01276 .44103 .12400 Uani 1.00000
H27c 1.22953 .84119 .28894 .12900 Uani 1.00000
H23c 1.49138 .29291 .49090 .10500 Uani 1.00000
H28a .61011 .16155 .33426 .09900 Uani 1.00000
H28b .52022 .34435 .35421 .09900 Uani 1.00000
H28c .62220 .21388 .40907 .09900 Uani 1.00000

loop_
_atom_site_aniso_label
_atom_site_aniso_U_11
_atom_site_aniso_U_22
_atom_site_aniso_U_33
_atom_site_aniso_U_12
_atom_site_aniso_U_13
_atom_site_aniso_U_23
O1 .0212(13) .0271(15) .0296(14) -.0030(13) .0029(11) -.0064(13)
C6 .028(2) .026(2) .035(2) -.004(2) .0062(18) .0006(19)
C8 .0215(19) .021(2) .0260(19) -.0007(17) .0006(15) -.0034(17)
C5 .039(3) .027(2) .037(2) .001(2) .014(2) .004(2)
C13 .022(2) .030(2) .0252(19) -.0016(18) .0022(16) .0034(18)
C2 .0169(19) .0234(19) .028(2) -.0009(16) .0049(16) .0008(16)
C17 .030(2) .029(2) .036(2) .009(2) .0004(18) -.0022(19)
C3 .029(2) .029(2) .032(2) -.0013(19) .0047(18) .0011(19)
O5 .049(2) .0321(17) .0493(18) -.0138(15) .0209(15) -.0106(16)
C4 .032(2) .034(2) .026(2) .001(2) .0069(18) .006(2)
N2 .0234(17) .0299(18) .0248(16) .0014(15) .0018(14) .0026(15)
C18 .031(2) .026(2) .043(3) .001(2) -.001(2) -.004(2)
N1 .0269(18) .0243(17) .0275(16) -.0003(16) -.0027(14) -.0090(15)
C7 .023(2) .033(2) .029(2) -.0035(19) .0005(17) -.0021(19)
C9 .028(2) .027(2) .034(2) .0012(18) .0106(18) .0075(19)
C20 .042(3) .030(2) .026(2) -.011(2) -.0006(19) .0043(19)
C15 .021(2) .028(2) .025(2) -.0007(17) -.0006(16) .0013(17)
C14 .033(2) .032(2) .038(2) -.002(2) .003(2) -.015(2)
C12 .024(2) .030(2) .039(2) .0059(19) .0052(18) -.002(2)
C16 .024(2) .036(2) .033(2) .005(2) .0051(17) .000(2)
C19 .036(2) .031(2) .028(2) -.002(2) .0045(18) -.0035(18)
O6 .059(2) .050(2) .088(3) -.018(2) .044(2) -.029(2)
C1 .0168(19) .028(2) .0221(18) -.0010(17) .0016(16) .0002(17)
O4 .043(2) .066(3) .0408(18) -.0043(19) -.0012(16) .0113(17)
C24 .049(3) .027(2) .034(2) -.011(2) .016(2) -.004(2)
C11 .026(2) .032(2) .038(2) .010(2) .0003(18) -.002(2)
C23 .049(3) .091(5) .062(3) -.013(4) -.018(3) .033(4)
C10 .039(3) .030(2) .034(2) .007(2) .006(2) .005(2)
C21 .036(2) .037(2) .033(2) -.011(2) .002(2) -.001(2)
C22 .064(4) .045(3) .028(2) -.020(3) .005(2) .007(2)
O3 .122(4) .074(3) .0298(18) .019(3) .006(2) .003(2)
C25 .043(3) .057(4) .059(3) -.030(3) -.024(3) .027(3)
C28 .062(4) .055(4) .089(4) -.034(3) .027(3) -.026(3)
C26 .084(4) .066(4) .079(4) -.053(4) -.043(3) .042(3)
C27 .037(3) .119(6) .111(5) -.010(4) .026(3) .032(5)
H15 .03800 .03800 .03800 .00000 .00537 .00000
H5 .03600 .03600 .03600 .00000 .00508 .00000
H7 .04200 .04200 .04200 .00000 .00593 .00000
H16B .04700 .04700 .04700 .00000 .00664 .00000
H6 .04500 .04500 .04500 .00000 .00636 .00000
H27A .12900 .12900 .12900 .00000 .01822 .00000
H20 .04900 .04900 .04900 .00000 .00692 .00000
H19 .04800 .04800 .04800 .00000 .00678 .00000
H14A .05000 .05000 .05000 .00000 .00706 .00000
H17B .04700 .04700 .04700 .00000 .00664 .00000
H3 .04500 .04500 .04500 .00000 .00636 .00000
H9 .04500 .04500 .04500 .00000 .00636 .00000
H17A .04700 .04700 .04700 .00000 .00664 .00000
H13 .03900 .03900 .03900 .00000 .00551 .00000
H18B .03600 .03600 .03600 .00000 .00508 .00000
H10 .05100 .05100 .05100 .00000 .00720 .00000
H14B .05000 .05000 .05000 .00000 .00706 .00000
H16a .04600 .04600 .04600 .00000 .00650 .00000
H18a .03600 .03600 .03600 .00000 .00508 .00000
H21 .05400 .05400 .05400 .00000 .00763 .00000
H12 .04500 .04500 .04500 .00000 .00636 .00000
H25 .08400 .08400 .08400 .00000 .01186 .00000
H4 .04700 .04700 .04700 .00000 .00664 .00000
H11 .04800 .04800 .04800 .00000 .00678 .00000
H23b .10500 .10500 .10500 .00000 .01483 .00000
H14c .10500 .10500 .10500 .00000 .01483 .00000
H23a .10500 .10500 .10500 .00000 .01483 .00000
H26a .12400 .12400 .12400 .00000 .01751 .00000
H27b .12900 .12900 .12900 .00000 .01822 .00000
H26c .12400 .12400 .12400 .00000 .01751 .00000
H26b .12400 .12400 .12400 .00000 .01751 .00000
H27c .12900 .12900 .12900 .00000 .01822 .00000
H23c .10500 .10500 .10500 .00000 .01483 .00000
H28a .09900 .09900 .09900 .00000 .01398 .00000
H28b .09900 .09900 .09900 .00000 .01398 .00000
H28c .09900 .09900 .09900 .00000 .01398 .00000

loop_
_atom_type_symbol
_atom_type_oxidation_number
_atom_type_number_in_cell
_atom_type_scat_dispersion_real
_atom_type_scat_dispersion_imag
_atom_type_scat_source
C 0 56 .017 .009 'Int Tables Vol IV Tables 2.2B and 2.3.1'
H 0 72 0 0 'Int Tables Vol IV Tables 2.2B and 2.3.1'
O 0 10 .047 .032 'Int Tables Vol IV Tables 2.2B and 2.3.1'
N 0 4 .029 .018 'Int Tables Vol IV Tables 2.2B and 2.3.1'

loop_
_geom_angle_atom_site_label_1
_geom_angle_atom_site_label_2
_geom_angle_atom_site_label_3
_geom_angle
C14 O1 C1 115.4(4)
H6 C6 C7 128.6
H6 C6 C5 112.0
C7 C6 C5 119.4(6)
C9 C8 C13 117.1(6)
C9 C8 C1 120.8(4)
C13 C8 C1 121.7(5)
H5 C5 C6 120.7
H5 C5 C4 119.0
C6 C5 C4 120.3(7)
H13 C13 C8 123.9
H13 C13 C12 114.0
C8 C13 C12 121.8(6)
C7 C2 C3 118.6(7)
C7 C2 C1 120.6(4)
C3 C2 C1 120.6(6)
H17A C17 H17B 115.0
H17A C17 C18 101.3
H17A C17 C16 104.3
H17B C17 C18 117.9
H17B C17 C16 113.5
C18 C17 C16 103.0(6)
H3 C3 C2 117.1
H3 C3 C4 121.9
C2 C3 C4 121.0(6)
C24 O5 C28 115.7(5)
H4 C4 C5 130.4
H4 C4 C3 109.9
C5 C4 C3 119.1(4)
C19 N2 N1 120.6(8)
H18B C18 H18a 113.0
H18B C18 N1 111.3
H18B C18 C17 116.7
H18a C18 N1 98.4
H18a C18 C17 112.3
N1 C18 C17 103.0(6)
N2 N1 C15 116.0(8)
N2 N1 C18 121.4(6)
C15 N1 C18 113.0(4)
H7 C7 C6 119.2
H7 C7 C2 119.2
C6 C7 C2 121.6(4)
H9 C9 C10 116.2
H9 C9 C8 121.1
C10 C9 C8 122.3(4)
H20 C20 C19 104.0
H20 C20 C21 114.1
H20 C20 C25 106.1
C19 C20 C21 111.3(6)
C19 C20 C25 111.0(5)
C21 C20 C25 110.1(6)
H15 C15 N1 115.3
H15 C15 C16 109.3
H15 C15 C1 102.1
N1 C15 C16 104.2(7)
N1 C15 C1 112.5(4)
C16 C15 C1 113.7(3)
H14A C14 H14B 96.3
H14A C14 H14c 117.6
H14A C14 O1 106.8
H14B C14 H14c 111.8
H14B C14 O1 107.6
H14c C14 O1 114.9
H12 C12 C11 125.8
H12 C12 C13 114.6
C11 C12 C13 119.7(4)
H16a C16 H16B 106.6
H16a C16 C15 109.9
H16a C16 C17 107.4
H16B C16 C15 124.3
H16B C16 C17 102.7
C15 C16 C17 104.6(5)
H19 C19 N2 123.6
H19 C19 C20 114.6
N2 C19 C20 121.6(8)
O1 C1 C8 109.5(7)
O1 C1 C2 110.9(4)
O1 C1 C15 101.6(3)
C8 C1 C2 113.4(4)
C8 C1 C15 112.6(3)
C2 C1 C15 108.3(7)
C22 O4 C23 113.6(5)
O6 C24 O5 124.0(6)
O6 C24 C21 125.9(8)
O5 C24 C21 110.0(6)
H11 C11 C12 121.8
H11 C11 C10 118.9
C12 C11 C10 119.2(6)
H23b C23 H23c 112.3
H23b C23 H23a 154.6
H23b C23 O4 96.9
H23c C23 H23a 81.1
H23c C23 O4 114.6
H23a C23 O4 96.5
H10 C10 C9 113.6
H10 C10 C11 126.4
C9 C10 C11 119.9
H21 C21 C24 111.9
H21 C21 C22 107.4
H21 C21 C20 109.5
C24 C21 C22 106.7(5)
C24 C21 C20 112.7(6)
C22 C21 C20 108.4(6)
O3 C22 O4 123.5(5)
O3 C22 C21 125.3(7)
O4 C22 C21 111.2(5)
H25 C25 C27 115.6
H25 C25 C26 102.8
H25 C25 C20 104.9
C27 C25 C26 111.5(7)
C27 C25 C20 112.4(5)
C26 C25 C20 109.0(6)
H28c C28 H28a 107.6
H28c C28 H28b 106.8
H28c C28 O5 113.6
H28a C28 H28b 105.2
H28a C28 O5 112.3
H28b C28 O5 110.9
H26c C26 H26b 111.2
H26c C26 H26a 108.1
H26c C26 C25 108.2
H26b C26 H26a 105.2
H26b C26 C25 105.9
H26a C26 C25 118.3
H27A C27 H27c 123.4
H27A C27 H27b 101.0
H27A C27 C25 110.6
H27c C27 H27b 107.2
H27c C27 C25 107.2
H27b C27 C25 106.0

loop_
_geom_bond_atom_site_label_1
_geom_bond_atom_site_label_2
_geom_bond_distance
O1 C14 1.431(10)
O1 C1 1.443(9)
C6 H6 1.070
C6 C7 1.384(11)
C6 C5 1.394(6)
C8 C9 1.384(9)
C8 C13 1.389(5)
C8 C1 1.532(8)
C5 H5 .969
C5 C4 1.396(10)
C13 H13 .948
C13 C12 1.400(9)
C2 C7 1.389(10)
C2 C3 1.393(5)
C2 C1 1.534(10)
C17 H17A .921
C17 H17B 1.017
C17 C18 1.531(5)
C17 C16 1.541(14)
C3 H3 1.044
C3 C4 1.400(11)
O5 C24 1.337(12)
O5 C28 1.432(9)
C4 H4 1.092
N2 C19 1.264(9)
N2 N1 1.368(6)
C18 H18B 1.021
C18 H18a 1.041
C18 N1 1.461(12)
N1 C15 1.455(10)
C7 H7 .876
C9 H9 1.021
C9 C10 1.382(9)
C20 H20 .939
C20 C19 1.497(7)
C20 C21 1.547(14)
C20 C25 1.560(8)
C15 H15 1.049
C15 C16 1.527(8)
C15 C1 1.574(8)
C14 H14A .905
C14 H14B .919
C14 H14c 1.094
C12 H12 1.086
C12 C11 1.384(9)
C16 H16a .942
C16 H16B .972
C19 H19 .964
O6 C24 1.192(8)
O4 C22 1.346(10)
O4 C23 1.460(7)
C24 C21 1.504(8)
C11 H11 1.028
C11 C10 1.394(6)
C23 H23b 1.016
C23 H23c 1.075
C23 H23a 1.130
C10 H10 1.069
C21 H21 1.115
C21 C22 1.515(7)
C22 O3 1.186(7)
C25 H25 1.105
C25 C27 1.519(9)
C25 C26 1.550(15)
C28 H28c 1.041
C28 H28a 1.064
C28 H28b 1.074
C26 H26c 1.009
C26 H26b 1.050
C26 H26a 1.146
C27 H27A .810
C27 H27c 1.076
C27 H27b 1.183

loop_
_geom_torsion_atom_site_label_1
_geom_torsion_atom_site_label_2
_geom_torsion_atom_site_label_3
_geom_torsion_atom_site_label_4
_geom_torsion
C1 O1 C14 H14A -159.8
C1 O1 C14 H14B -57.3
C1 O1 C14 H14c 67.9
C14 O1 C1 C8 -45.5(6)
C14 O1 C1 C2 80.4(7)
C14 O1 C1 C15 -164.7(6)
C7 C6 C5 C4 -.2(10)
C7 C6 C5 H5 178.0
H6 C6 C5 C4 -179.9
H6 C6 C5 H5 -1.7
C5 C6 C7 C2 -.0(8)
C5 C6 C7 H7 -178.9
H6 C6 C7 C2 179.6
H6 C6 C7 H7 .8
C9 C8 C13 C12 -1.1(11)
C9 C8 C13 H13 172.6
C1 C8 C13 C12 -174.0(7)
C1 C8 C13 H13 -.3
C13 C8 C9 C10 2.0(11)
C13 C8 C9 H9 174.4
C1 C8 C9 C10 174.9(7)
C1 C8 C9 H9 -12.7
C13 C8 C1 O1 102.0(8)
C13 C8 C1 C2 -22.4(10)
C13 C8 C1 C15 -145.8(7)
C9 C8 C1 O1 -70.6(7)
C9 C8 C1 C2 165.0(7)
C9 C8 C1 C15 41.6(10)
C6 C5 C4 C3 -.5(10)
C6 C5 C4 H4 -171.0
H5 C5 C4 C3 -178.8
H5 C5 C4 H4 10.7
C8 C13 C12 C11 .2(12)
C8 C13 C12 H12 -178.2
H13 C13 C12 C11 -174.0
H13 C13 C12 H12 7.6
C7 C2 C3 C4 -1.6(9)
C7 C2 C3 H3 178.0
C1 C2 C3 C4 173.4(6)
C1 C2 C3 H3 -6.9
C3 C2 C7 C6 .9(10)
C3 C2 C7 H7 179.8
C1 C2 C7 C6 -174.1(6)
C1 C2 C7 H7 4.8
C3 C2 C1 O1 11.1(9)
C3 C2 C1 C8 134.7(6)
C3 C2 C1 C15 -99.6(7)
C7 C2 C1 O1 -174.0(6)
C7 C2 C1 C8 -50.4(9)
C7 C2 C1 C15 75.3(6)
C16 C17 C18 N1 32.5(4)
C16 C17 C18 H18B 154.8
C16 C17 C18 H18a -72.4
H17B C17 C18 N1 -93.4
H17B C17 C18 H18B 28.9
H17B C17 C18 H18a 161.7
H17A C17 C18 N1 140.2
H17A C17 C18 H18B -97.4
H17A C17 C18 H18a 35.3
C18 C17 C16 C15 -33.9(4)
C18 C17 C16 H16B -164.9
C18 C17 C16 H16a 82.9
H17B C17 C16 C15 94.7
H17B C17 C16 H16B -36.3
H17B C17 C16 H16a -148.4
H17A C17 C16 C15 -139.3
H17A C17 C16 H16B 89.7
H17A C17 C16 H16a -22.5
C2 C3 C4 C5 1.4(10)
C2 C3 C4 H4 173.8
H3 C3 C4 C5 -178.2
H3 C3 C4 H4 -5.9
C28 O5 C24 O6 -3.4(8)
C28 O5 C24 C21 173.5(5)
C24 O5 C28 H28a 159.9
C24 O5 C28 H28b 42.5
C24 O5 C28 H28c -77.8
C19 N2 N1 C18 -20.3(6)
C19 N2 N1 C15 -164.0(4)
N1 N2 C19 C20 -174.5(4)
N1 N2 C19 H19 -.7
C17 C18 N1 N2 -164.9(5)
C17 C18 N1 C15 -20.2(5)
H18B C18 N1 N2 69.2
H18B C18 N1 C15 -146.0
H18a C18 N1 N2 -49.6
H18a C18 N1 C15 95.2
N2 N1 C15 C16 145.7(4)
N2 N1 C15 C1 -90.7(6)
N2 N1 C15 H15 25.9
C18 N1 C15 C16 -1.1(5)
C18 N1 C15 C1 122.5(5)
C18 N1 C15 H15 -120.9
C8 C9 C10 C11 -1.9(12)
C8 C9 C10 H10 174.3
H9 C9 C10 C11 -174.7
H9 C9 C10 H10 1.5
C21 C20 C19 N2 -14.4(6)
C21 C20 C19 H19 171.4
C25 C20 C19 N2 108.7(7)
C25 C20 C19 H19 -65.6
H20 C20 C19 N2 -137.7
H20 C20 C19 H19 48.1
C19 C20 C21 C24 -58.6(5)
C19 C20 C21 C22 -176.4(4)
C19 C20 C21 H21 66.7
C25 C20 C21 C24 177.9(4)
C25 C20 C21 C22 60.0(5)
C25 C20 C21 H21 -56.9
H20 C20 C21 C24 58.7
H20 C20 C21 C22 -59.1
H20 C20 C21 H21 -176.0
C19 C20 C25 C26 73.2(7)
C19 C20 C25 C27 -50.9(10)
C19 C20 C25 H25 -177.3
C21 C20 C25 C26 -163.1(4)
C21 C20 C25 C27 72.8(7)
C21 C20 C25 H25 -53.6
H20 C20 C25 C26 -39.1
H20 C20 C25 C27 -163.2
H20 C20 C25 H25 70.4
N1 C15 C16 C17 21.9(4)
N1 C15 C16 H16B 138.9
N1 C15 C16 H16a -93.1
C1 C15 C16 C17 -100.9(6)
C1 C15 C16 H16B 16.0
C1 C15 C16 H16a 144.0
H15 C15 C16 C17 145.7
H15 C15 C16 H16B -97.3
H15 C15 C16 H16a 30.6
N1 C15 C1 O1 -179.6(6)
N1 C15 C1 C8 63.4(9)
N1 C15 C1 C2 -62.8(6)
C16 C15 C1 O1 -61.5(8)
C16 C15 C1 C8 -178.4(7)
C16 C15 C1 C2 55.3(7)
H15 C15 C1 O1 56.2
H15 C15 C1 C8 -60.8
H15 C15 C1 C2 173.0
C13 C12 C11 C10 -.1(11)
C13 C12 C11 H11 176.2
H12 C12 C11 C10 178.0
H12 C12 C11 H11 -5.7
C22 O4 C23 H23b 74.7
C22 O4 C23 H23a -83.7
C22 O4 C23 H23c -166.9
C23 O4 C22 C21 178.7(7)
C23 O4 C22 O3 -.5(13)
O5 C24 C21 C20 150.9(4)
O5 C24 C21 C22 -90.3(6)
O5 C24 C21 H21 26.9
O6 C24 C21 C20 -32.2(7)
O6 C24 C21 C22 86.6(9)
O6 C24 C21 H21 -156.2
C12 C11 C10 C9 1.0(11)
C12 C11 C10 H10 -174.8
H11 C11 C10 C9 -175.4
H11 C11 C10 H10 8.8
C20 C21 C22 O4 -122.5(7)
C20 C21 C22 O3 56.7(10)
C24 C21 C22 O4 115.8(7)
C24 C21 C22 O3 -65.0(12)
H21 C21 C22 O4 -4.3
H21 C21 C22 O3 174.9
C20 C25 C26 H26a -51.2
C20 C25 C26 H26c -174.4
C20 C25 C26 H26b 66.4
C27 C25 C26 H26a 73.5
C27 C25 C26 H26c -49.7
C27 C25 C26 H26b -168.9
H25 C25 C26 H26a -162.1
H25 C25 C26 H26c 74.7
H25 C25 C26 H26b -44.5
C20 C25 C27 H27A -70.7
C20 C25 C27 H27b -179.4
C20 C25 C27 H27c 66.4
C26 C25 C27 H27A 166.6
C26 C25 C27 H27b 57.9
C26 C25 C27 H27c -56.3
H25 C25 C27 H27A 49.7
H25 C25 C27 H27b -59.0
H25 C25 C27 H27c -173.2

loop_
_cod_related_entry_id
_cod_related_entry_database
_cod_related_entry_code
1 ChemSpider 9114998
